data_2242722
loop_
_publ_author_name
'Hill, Tania N.'
'Lemmerer, Andreas'

_publ_section_title
;
 Binary charge-transfer complexes using pyromellitic acid dianhydride
 featuring C---H&#x00B7;&#x00B7;&#x00B7;O hydrogen bonds
;
_journal_issue 12
_journal_name_full 'Acta Crystallographica Section E'
_journal_page_first 1772
_journal_page_last 1777
_journal_paper_doi 10.1107/S2056989018015645
_journal_volume 74
_journal_year 2018
_chemical_absolute_configuration unk
_chemical_formula_iupac 'C10 H2 O6, C16 H10'
_chemical_formula_moiety 'C10 H2 O6, C16 H10'
_chemical_formula_sum 'C26 H12 O6'
_chemical_formula_weight 420.36
_chemical_name_common
;
Pyromellitic acid dianhydride--fluoranthene (1/1)
;
_chemical_name_systematic
;
Pyromellitic acid dianhydride--fluoranthene (1/1)
;
_space_group_IT_number 29
_symmetry_cell_setting orthorhombic
_symmetry_space_group_name_Hall 'P 2c -2ac'
_symmetry_space_group_name_H-M 'P c a 21'
_atom_sites_solution_hydrogens geom
_audit_conform_dict_name cif_core.dic
_audit_conform_dict_version 2.4.3
_audit_creation_method 'WinGX routine CIF_UPDATE'
_cell_angle_alpha 90
_cell_angle_beta 90
_cell_angle_gamma 90
_cell_formula_units_Z 8
_cell_length_a 57.356(9)
_cell_length_b 7.0172(10)
_cell_length_c 9.3429(13)
_cell_measurement_reflns_used 9936
_cell_measurement_temperature 173(2)
_cell_measurement_theta_max 24.96
_cell_measurement_theta_min 2.9
_cell_volume 3760.3(10)
_computing_cell_refinement
;
SAINT-Plus (Bruker, 2016)
;
_computing_data_collection
;
APEX3 (Bruker, 2016)
;
_computing_data_reduction
;
SAINT-Plus and XPREP (Bruker 2016)
;
_computing_molecular_graphics
;
Ortep-3 for Windows (Farrugia, 2012) and Mercury (Macrae <i>et al.</i>,
2006)
;
_computing_publication_material
;
WinGX publication routines (Farrugia, 2012)
;
_computing_structure_refinement
;
SHELXL-2017/1 (Sheldrick, 2015)
;
_computing_structure_solution
;
SHELXS-97 (Sheldrick, 2008)
;
_diffrn_ambient_temperature 173(2)
_diffrn_measured_fraction_theta_full 0.997
_diffrn_measured_fraction_theta_max 0.997
_diffrn_measurement_device_type 'Bruker D8 Venture Photon CCD area detector'
_diffrn_measurement_method '\w scans'
_diffrn_radiation_monochromator graphite
_diffrn_radiation_probe x-ray
_diffrn_radiation_type MoK\a
_diffrn_radiation_wavelength 0.71073
_diffrn_reflns_av_R_equivalents 0.0538
_diffrn_reflns_av_unetI/netI 0.0484
_diffrn_reflns_limit_h_max 69
_diffrn_reflns_limit_h_min -68
_diffrn_reflns_limit_k_max 8
_diffrn_reflns_limit_k_min -8
_diffrn_reflns_limit_l_max 11
_diffrn_reflns_limit_l_min -11
_diffrn_reflns_number 40403
_diffrn_reflns_theta_full 25.242
_diffrn_reflns_theta_max 25.499
_diffrn_reflns_theta_min 2.924
_diffrn_standards_number 0
_exptl_absorpt_coefficient_mu 0.107
_exptl_absorpt_correction_T_max 0.95
_exptl_absorpt_correction_T_min 0.9
_exptl_absorpt_correction_type multi-scan
_exptl_absorpt_process_details
;
(SADABS; Krause <i>et al.</i>,  2015)
;
_exptl_crystal_colour yellow
_exptl_crystal_density_diffrn 1.485
_exptl_crystal_density_method 'not measured'
_exptl_crystal_description needle
_exptl_crystal_F_000 1728
_exptl_crystal_size_max 0.5
_exptl_crystal_size_mid 0.1
_exptl_crystal_size_min 0.1
_refine_diff_density_max 0.212
_refine_diff_density_min -0.168
_refine_ls_extinction_method none
_refine_ls_goodness_of_fit_ref 1.078
_refine_ls_hydrogen_treatment constr
_refine_ls_matrix_type full
_refine_ls_number_constraints 0
_refine_ls_number_parameters 577
_refine_ls_number_reflns 6983
_refine_ls_number_restraints 1
_refine_ls_restrained_S_all 1.078
_refine_ls_R_factor_all 0.0668
_refine_ls_R_factor_gt 0.0453
_refine_ls_shift/su_max 0.002
_refine_ls_shift/su_mean 0
_refine_ls_structure_factor_coef Fsqd
_refine_ls_weighting_details 'w=1/[\s^2^(Fo^2^)+(0.0572P)^2^+0.1599P] where P=(Fo^2^+2Fc^2^)/3'
_refine_ls_weighting_scheme calc
_refine_ls_wR_factor_gt 0.099
_refine_ls_wR_factor_ref 0.1062
_reflns_number_gt 5636
_reflns_number_total 6983
_reflns_threshold_expression 'I > 2\s(I)'
_cod_data_source_file eb2013sup1.cif
_cod_data_source_block II
_cod_original_cell_volume 3760.3(9)
_cod_database_code 2242722

loop_
_symmetry_equiv_pos_as_xyz
'x, y, z'
'-x, -y, z+1/2'
'x+1/2, -y, z'
'-x+1/2, y, z+1/2'

loop_
_atom_site_type_symbol
_atom_site_label
_atom_site_fract_x
_atom_site_fract_y
_atom_site_fract_z
_atom_site_U_iso_or_equiv
_atom_site_adp_type
_atom_site_calc_flag
_atom_site_occupancy
C C1 0.82357(7) 1.1250(5) 0.7955(4) 0.0292(9) Uani d 1
C C2 0.81768(6) 1.0608(5) 0.6489(4) 0.0222(9) Uani d 1
C C3 0.83230(7) 1.0187(5) 0.5355(4) 0.0247(9) Uani d 1
H H3 0.848791 1.028283 0.541393 0.03 Uiso calc 1
C C4 0.82087(6) 0.9617(5) 0.4134(4) 0.0223(8) Uani d 1
C C5 0.83073(7) 0.9076(5) 0.2727(4) 0.0274(9) Uani d 1
C C6 0.79114(7) 0.8856(5) 0.2571(4) 0.0265(9) Uani d 1
C C7 0.79692(6) 0.9479(4) 0.4036(4) 0.0211(9) Uani d 1
C C8 0.78227(6) 0.9916(5) 0.5173(4) 0.0239(8) Uani d 1
H H8 0.765778 0.98281 0.510836 0.029 Uiso calc 1
C C9 0.79363(6) 1.0491(5) 0.6408(4) 0.0237(9) Uani d 1
C C10 0.78389(7) 1.1076(5) 0.7808(4) 0.0263(9) Uani d 1
O O1 0.80273(5) 1.1492(3) 0.8698(3) 0.0313(6) Uani d 1
O O2 0.76441(5) 1.1242(4) 0.8216(3) 0.0367(7) Uani d 1
O O3 0.84189(5) 1.1546(4) 0.8516(3) 0.0398(7) Uani d 1
O O4 0.81209(4) 0.8637(3) 0.1825(3) 0.0296(6) Uani d 1
O O5 0.77309(5) 0.8529(4) 0.1999(3) 0.0362(7) Uani d 1
O O6 0.85035(5) 0.8965(4) 0.2327(3) 0.0373(7) Uani d 1
C C11 0.79962(7) 0.4589(4) 0.4321(4) 0.0220(9) Uani d 1
C C12 0.79336(6) 0.5209(5) 0.5780(4) 0.0216(8) Uani d 1
C C13 0.81464(6) 0.5575(5) 0.6486(4) 0.0209(8) Uani d 1
C C14 0.83381(6) 0.5247(5) 0.5586(4) 0.0247(9) Uani d 1
C C15 0.82429(6) 0.4634(5) 0.4204(4) 0.0235(9) Uani d 1
C C16 0.83500(7) 0.4131(5) 0.2922(4) 0.0292(9) Uani d 1
H H16 0.851483 0.416417 0.282892 0.035 Uiso calc 1
C C17 0.82101(7) 0.3579(5) 0.1783(4) 0.0324(10) Uani d 1
H H17 0.828098 0.323881 0.09003 0.039 Uiso calc 1
C C18 0.79686(7) 0.3513(5) 0.1905(4) 0.0309(10) Uani d 1
H H18 0.787731 0.311898 0.110994 0.037 Uiso calc 1
C C19 0.78599(7) 0.4014(5) 0.3169(4) 0.0271(9) Uani d 1
H H19 0.769492 0.396593 0.325054 0.032 Uiso calc 1
C C20 0.77293(6) 0.5517(5) 0.6511(4) 0.0270(9) Uani d 1
H H20 0.758286 0.52863 0.606837 0.032 Uiso calc 1
C C21 0.77417(7) 0.6187(5) 0.7942(4) 0.0281(9) Uani d 1
H H21 0.760053 0.640805 0.844686 0.034 Uiso calc 1
C C22 0.79487(6) 0.6527(5) 0.8623(4) 0.0266(9) Uani d 1
H H22 0.794862 0.696499 0.958518 0.032 Uiso calc 1
C C23 0.81630(6) 0.6229(5) 0.7904(4) 0.0252(9) Uani d 1
C C24 0.83898(7) 0.6531(5) 0.8429(5) 0.0316(9) Uani d 1
H H24 0.841192 0.695894 0.938428 0.038 Uiso calc 1
C C25 0.85813(7) 0.6204(5) 0.7558(5) 0.0357(10) Uani d 1
H H25 0.873296 0.643029 0.792923 0.043 Uiso calc 1
C C26 0.85582(7) 0.5545(5) 0.6131(5) 0.0331(10) Uani d 1
H H26 0.869228 0.531161 0.55609 0.04 Uiso calc 1
C C27 0.95132(7) 0.2701(5) 0.3916(4) 0.0273(9) Uani d 1
C C28 0.94915(6) 0.3286(4) 0.2407(4) 0.0211(8) Uani d 1
C C29 0.96640(6) 0.3586(5) 0.1395(4) 0.0240(9) Uani d 1
H H29 0.982522 0.342393 0.159271 0.029 Uiso calc 1
C C30 0.95802(6) 0.4145(4) 0.0070(4) 0.0214(8) Uani d 1
C C31 0.97109(7) 0.4574(5) -0.1257(5) 0.0284(9) Uani d 1
C C32 0.93229(7) 0.5019(5) -0.1718(4) 0.0268(9) Uani d 1
C C33 0.93452(7) 0.4410(5) -0.0213(4) 0.0236(9) Uani d 1
C C34 0.91744(6) 0.4095(5) 0.0794(4) 0.0247(9) Uani d 1
H H34 0.901313 0.425949 0.059588 0.03 Uiso calc 1
C C35 0.92565(6) 0.3521(5) 0.2117(4) 0.0239(9) Uani d 1
C C36 0.91269(7) 0.3065(5) 0.3450(5) 0.0299(9) Uani d 1
O O7 0.92884(4) 0.2590(3) 0.4485(3) 0.0315(7) Uani d 1
O O8 0.89225(5) 0.3043(4) 0.3676(3) 0.0396(7) Uani d 1
O O9 0.96799(5) 0.2355(4) 0.4632(3) 0.0396(7) Uani d 1
O O10 0.95479(5) 0.5088(3) -0.2297(3) 0.0318(7) Uani d 1
O O11 0.91570(5) 0.5429(4) -0.2403(3) 0.0382(7) Uani d 1
O O12 0.99143(5) 0.4552(4) -0.1519(3) 0.0370(7) Uani d 1
C C37 0.94594(6) 0.8366(4) 0.2153(4) 0.0224(8) Uani d 1
C C38 0.95615(6) 0.8863(4) 0.0751(4) 0.0212(8) Uani d 1
C C39 0.93732(6) 0.9377(5) -0.0149(4) 0.0224(9) Uani d 1
C C40 0.91574(6) 0.9237(5) 0.0587(4) 0.0215(8) Uani d 1
C C41 0.92138(6) 0.8593(5) 0.2046(4) 0.0218(8) Uani d 1
C C42 0.90731(7) 0.8204(5) 0.3214(4) 0.0277(9) Uani d 1
H H42 0.890861 0.833772 0.315028 0.033 Uiso calc 1
C C43 0.91770(7) 0.7615(5) 0.4480(4) 0.0309(10) Uani d 1
H H43 0.908251 0.734899 0.52909 0.037 Uiso calc 1
C C44 0.94165(7) 0.7410(5) 0.4578(4) 0.0302(10) Uani d 1
H H44 0.948373 0.701203 0.545763 0.036 Uiso calc 1
C C45 0.95597(7) 0.7771(5) 0.3420(4) 0.0261(9) Uani d 1
H H45 0.972381 0.761441 0.34947 0.031 Uiso calc 1
C C46 0.97819(7) 0.8917(5) 0.0193(4) 0.0278(9) Uani d 1
H H46 0.991274 0.855935 0.075564 0.033 Uiso calc 1
C C47 0.98106(7) 0.9521(5) -0.1249(4) 0.0303(9) Uani d 1
H H47 0.996364 0.956701 -0.16371 0.036 Uiso calc 1
C C48 0.96282(7) 1.0037(5) -0.2099(4) 0.0296(10) Uani d 1
H H48 0.965573 1.043925 -0.305523 0.036 Uiso calc 1
C C49 0.93963(6) 0.9974(4) -0.1556(4) 0.0240(9) Uani d 1
C C50 0.91870(7) 1.0472(5) -0.2278(5) 0.0322(10) Uani d 1
H H50 0.919178 1.088363 -0.32461 0.039 Uiso calc 1
C C51 0.89775(7) 1.0355(5) -0.1570(4) 0.0296(9) Uani d 1
H H51 0.883939 1.071225 -0.206259 0.036 Uiso calc 1
C C52 0.89595(7) 0.9724(5) -0.0137(4) 0.0286(9) Uani d 1
H H52 0.88115 0.96405 0.031533 0.034 Uiso calc 1

loop_
_atom_site_aniso_label
_atom_site_aniso_U_11
_atom_site_aniso_U_22
_atom_site_aniso_U_33
_atom_site_aniso_U_12
_atom_site_aniso_U_13
_atom_site_aniso_U_23
C1 0.035(2) 0.023(2) 0.030(2) 0.0012(17) 0.000(2) -0.0011(17)
C2 0.025(2) 0.0174(18) 0.024(2) 0.0030(15) 0.0004(18) -0.0001(15)
C3 0.023(2) 0.0215(19) 0.029(2) 0.0009(16) 0.0007(18) -0.0023(16)
C4 0.028(2) 0.0169(17) 0.022(2) 0.0022(16) 0.0019(18) -0.0020(15)
C5 0.032(3) 0.0204(19) 0.030(2) 0.0005(16) 0.003(2) -0.0028(17)
C6 0.029(2) 0.0221(19) 0.029(2) -0.0001(16) 0.0037(19) -0.0039(18)
C7 0.026(2) 0.0146(17) 0.023(2) -0.0004(15) -0.0003(18) -0.0023(15)
C8 0.025(2) 0.0201(17) 0.026(2) -0.0004(16) 0.0009(19) 0.0016(15)
C9 0.028(2) 0.0165(18) 0.027(2) 0.0021(15) -0.0001(18) 0.0005(16)
C10 0.033(2) 0.0182(18) 0.028(2) -0.0013(16) 0.004(2) 0.0002(16)
O1 0.0394(17) 0.0318(14) 0.0226(16) 0.0010(12) 0.0035(14) -0.0063(12)
O2 0.0370(18) 0.0329(15) 0.0402(19) -0.0011(12) 0.0127(14) -0.0046(13)
O3 0.0395(18) 0.0430(16) 0.0368(18) 0.0043(13) -0.0064(16) -0.0115(14)
O4 0.0320(16) 0.0330(15) 0.0238(15) 0.0015(12) 0.0020(13) -0.0062(12)
O5 0.0347(17) 0.0394(15) 0.0345(17) -0.0004(13) -0.0071(15) -0.0096(13)
O6 0.0295(17) 0.0480(17) 0.0344(18) 0.0026(13) 0.0100(14) -0.0077(14)
C11 0.028(2) 0.0155(17) 0.022(2) 0.0036(16) 0.0003(17) 0.0015(15)
C12 0.026(2) 0.0149(17) 0.024(2) 0.0005(15) -0.0016(18) -0.0015(15)
C13 0.026(2) 0.0155(18) 0.021(2) -0.0001(15) 0.0011(17) -0.0002(15)
C14 0.027(2) 0.0196(19) 0.027(2) 0.0003(15) 0.0003(18) -0.0037(16)
C15 0.028(2) 0.0188(18) 0.024(2) 0.0010(16) 0.0018(18) 0.0012(15)
C16 0.036(2) 0.0242(19) 0.028(2) -0.0002(17) 0.006(2) -0.0025(16)
C17 0.053(3) 0.026(2) 0.018(2) 0.0076(19) 0.011(2) -0.0013(17)
C18 0.047(3) 0.025(2) 0.021(2) 0.0057(18) -0.004(2) 0.0012(16)
C19 0.032(2) 0.0209(18) 0.029(2) 0.0016(16) -0.0035(19) -0.0018(16)
C20 0.029(2) 0.0215(19) 0.030(2) 0.0009(16) 0.0007(19) -0.0017(16)
C21 0.036(2) 0.0237(19) 0.025(2) 0.0019(17) 0.0102(19) 0.0005(16)
C22 0.036(2) 0.0245(19) 0.019(2) 0.0001(16) 0.0040(19) -0.0038(16)
C23 0.033(2) 0.0147(17) 0.028(2) 0.0022(15) -0.0033(19) 0.0006(16)
C24 0.038(2) 0.028(2) 0.029(2) -0.0019(17) -0.004(2) -0.0036(17)
C25 0.028(2) 0.035(2) 0.044(3) -0.0008(18) -0.005(2) -0.007(2)
C26 0.027(2) 0.031(2) 0.042(3) 0.0008(17) -0.001(2) -0.0073(19)
C27 0.038(2) 0.0209(19) 0.023(2) -0.0012(17) 0.001(2) 0.0014(16)
C28 0.027(2) 0.0154(17) 0.021(2) -0.0006(15) 0.0009(17) -0.0011(15)
C29 0.025(2) 0.0205(18) 0.027(2) 0.0029(15) -0.0039(17) 0.0029(16)
C30 0.025(2) 0.0145(17) 0.024(2) -0.0008(15) 0.0027(17) -0.0032(15)
C31 0.035(3) 0.0181(18) 0.032(2) 0.0003(16) 0.001(2) 0.0007(17)
C32 0.036(2) 0.023(2) 0.022(2) 0.0023(17) 0.000(2) 0.0015(16)
C33 0.032(2) 0.0182(18) 0.021(2) 0.0026(16) 0.0001(18) 0.0014(15)
C34 0.026(2) 0.0203(19) 0.028(2) 0.0018(16) -0.0001(19) -0.0007(16)
C35 0.030(2) 0.0162(17) 0.025(2) 0.0009(15) 0.0039(18) -0.0007(15)
C36 0.036(2) 0.0209(19) 0.033(2) 0.0020(17) 0.005(2) 0.0030(17)
O7 0.0381(16) 0.0324(15) 0.0241(16) 0.0020(12) 0.0034(13) 0.0066(12)
O8 0.0348(17) 0.0429(16) 0.0411(19) 0.0011(13) 0.0147(15) 0.0044(14)
O9 0.0449(18) 0.0443(17) 0.0295(16) 0.0003(14) -0.0095(15) 0.0090(14)
O10 0.0377(17) 0.0334(14) 0.0241(15) 0.0025(12) 0.0060(14) 0.0084(12)
O11 0.0432(18) 0.0424(16) 0.0291(17) 0.0034(13) -0.0054(15) 0.0109(14)
O12 0.0331(17) 0.0369(15) 0.0410(18) 0.0003(12) 0.0123(15) 0.0048(13)
C37 0.029(2) 0.0138(16) 0.024(2) -0.0023(15) 0.0005(18) -0.0011(14)
C38 0.026(2) 0.0124(17) 0.025(2) -0.0031(14) -0.0004(18) -0.0006(15)
C39 0.027(2) 0.0136(17) 0.027(2) -0.0017(14) -0.0008(18) 0.0003(15)
C40 0.029(2) 0.0169(18) 0.019(2) -0.0039(15) 0.0007(17) -0.0004(15)
C41 0.029(2) 0.0148(17) 0.021(2) -0.0038(15) 0.0013(17) 0.0006(14)
C42 0.031(2) 0.0230(19) 0.029(2) -0.0005(16) 0.0037(19) 0.0020(16)
C43 0.041(3) 0.027(2) 0.024(2) -0.0029(17) 0.007(2) 0.0011(17)
C44 0.049(3) 0.0235(19) 0.018(2) -0.0020(18) -0.005(2) 0.0035(15)
C45 0.033(2) 0.0187(17) 0.027(2) -0.0014(16) -0.009(2) 0.0002(16)
C46 0.026(2) 0.0207(18) 0.036(2) -0.0011(16) -0.0002(19) -0.0007(17)
C47 0.029(2) 0.0282(19) 0.034(3) -0.0030(17) 0.011(2) -0.0004(17)
C48 0.041(3) 0.0218(19) 0.026(2) -0.0064(17) 0.010(2) 0.0024(16)
C49 0.031(2) 0.0177(18) 0.023(2) -0.0028(15) 0.0043(19) -0.0026(16)
C50 0.047(3) 0.027(2) 0.022(2) -0.0032(18) -0.001(2) 0.0065(17)
C51 0.030(2) 0.033(2) 0.026(2) 0.0011(17) -0.0052(19) 0.0033(18)
C52 0.029(2) 0.028(2) 0.029(2) -0.0021(16) 0.0013(18) 0.0018(17)

loop_
_atom_type_symbol
_atom_type_description
_atom_type_scat_dispersion_real
_atom_type_scat_dispersion_imag
_atom_type_scat_source
C C 0.0033 0.0016 'International Tables Vol C Tables 4.2.6.8 and 6.1.1.4'
H H 0 0 'International Tables Vol C Tables 4.2.6.8 and 6.1.1.4'
O O 0.0106 0.006 'International Tables Vol C Tables 4.2.6.8 and 6.1.1.4'

loop_
_geom_angle_atom_site_label_1
_geom_angle_atom_site_label_2
_geom_angle_atom_site_label_3
_geom_angle
O3 C1 O1 121.1(4)
O3 C1 C2 131.3(4)
O1 C1 C2 107.6(3)
C3 C2 C9 123.3(4)
C3 C2 C1 129.4(3)
C9 C2 C1 107.2(3)
C4 C3 C2 114.1(3)
C4 C3 H3 122.9
C2 C3 H3 122.9
C3 C4 C7 123.4(3)
C3 C4 C5 129.0(3)
C7 C4 C5 107.7(3)
O6 C5 O4 121.4(4)
O6 C5 C4 131.2(4)
O4 C5 C4 107.5(3)
O5 C6 O4 120.3(4)
O5 C6 C7 132.1(4)
O4 C6 C7 107.6(3)
C4 C7 C8 122.4(3)
C4 C7 C6 107.8(3)
C8 C7 C6 129.8(3)
C9 C8 C7 114.7(3)
C9 C8 H8 122.7
C7 C8 H8 122.7
C2 C9 C8 122.1(4)
C2 C9 C10 108.1(3)
C8 C9 C10 129.8(3)
O2 C10 O1 121.2(4)
O2 C10 C9 131.8(4)
O1 C10 C9 107.0(3)
C1 O1 C10 110.0(3)
C5 O4 C6 109.4(3)
C19 C11 C15 120.5(3)
C19 C11 C12 131.6(4)
C15 C11 C12 107.9(3)
C20 C12 C13 118.5(4)
C20 C12 C11 135.5(4)
C13 C12 C11 106.0(3)
C14 C13 C23 124.5(3)
C14 C13 C12 111.5(3)
C23 C13 C12 124.0(3)
C26 C14 C13 118.1(4)
C26 C14 C15 135.4(4)
C13 C14 C15 106.5(3)
C16 C15 C11 120.0(3)
C16 C15 C14 131.9(4)
C11 C15 C14 108.1(3)
C17 C16 C15 118.4(4)
C17 C16 H16 120.8
C15 C16 H16 120.8
C16 C17 C18 121.5(4)
C16 C17 H17 119.3
C18 C17 H17 119.3
C19 C18 C17 120.7(4)
C19 C18 H18 119.6
C17 C18 H18 119.6
C18 C19 C11 118.8(4)
C18 C19 H19 120.6
C11 C19 H19 120.6
C12 C20 C21 118.6(4)
C12 C20 H20 120.7
C21 C20 H20 120.7
C22 C21 C20 122.7(4)
C22 C21 H21 118.7
C20 C21 H21 118.7
C21 C22 C23 120.4(4)
C21 C22 H22 119.8
C23 C22 H22 119.8
C13 C23 C24 116.1(4)
C13 C23 C22 115.9(3)
C24 C23 C22 128.0(4)
C25 C24 C23 120.2(4)
C25 C24 H24 119.9
C23 C24 H24 119.9
C24 C25 C26 122.2(4)
C24 C25 H25 118.9
C26 C25 H25 118.9
C14 C26 C25 118.9(4)
C14 C26 H26 120.6
C25 C26 H26 120.6
O9 C27 O7 121.0(3)
O9 C27 C28 131.4(4)
O7 C27 C28 107.6(3)
C29 C28 C35 123.0(3)
C29 C28 C27 129.4(4)
C35 C28 C27 107.6(3)
C28 C29 C30 113.9(3)
C28 C29 H29 123
C30 C29 H29 123
C29 C30 C33 123.0(4)
C29 C30 C31 129.1(3)
C33 C30 C31 107.8(3)
O12 C31 O10 121.0(4)
O12 C31 C30 131.7(4)
O10 C31 C30 107.3(3)
O11 C32 O10 121.6(4)
O11 C32 C33 131.0(4)
O10 C32 C33 107.4(3)
C34 C33 C30 122.7(4)
C34 C33 C32 129.5(4)
C30 C33 C32 107.7(3)
C33 C34 C35 114.5(3)
C33 C34 H34 122.7
C35 C34 H34 122.7
C34 C35 C28 122.8(3)
C34 C35 C36 129.9(3)
C28 C35 C36 107.3(3)
O8 C36 O7 122.2(4)
O8 C36 C35 130.1(4)
O7 C36 C35 107.7(3)
C36 O7 C27 109.8(3)
C31 O10 C32 109.8(3)
C45 C37 C41 120.5(3)
C45 C37 C38 131.8(3)
C41 C37 C38 107.7(3)
C46 C38 C39 118.1(4)
C46 C38 C37 135.3(4)
C39 C38 C37 106.6(3)
C49 C39 C38 124.6(3)
C49 C39 C40 124.3(3)
C38 C39 C40 111.1(3)
C52 C40 C39 117.9(3)
C52 C40 C41 136.0(4)
C39 C40 C41 106.2(3)
C42 C41 C37 120.0(3)
C42 C41 C40 131.5(3)
C37 C41 C40 108.5(3)
C41 C42 C43 118.7(3)
C41 C42 H42 120.6
C43 C42 H42 120.6
C44 C43 C42 120.9(4)
C44 C43 H43 119.6
C42 C43 H43 119.6
C45 C44 C43 121.3(4)
C45 C44 H44 119.4
C43 C44 H44 119.4
C37 C45 C44 118.6(3)
C37 C45 H45 120.7
C44 C45 H45 120.7
C38 C46 C47 118.5(4)
C38 C46 H46 120.8
C47 C46 H46 120.8
C48 C47 C46 122.8(4)
C48 C47 H47 118.6
C46 C47 H47 118.6
C47 C48 C49 120.1(4)
C47 C48 H48 120
C49 C48 H48 120
C39 C49 C50 116.3(3)
C39 C49 C48 115.9(4)
C50 C49 C48 127.8(4)
C51 C50 C49 119.7(4)
C51 C50 H50 120.1
C49 C50 H50 120.1
C50 C51 C52 122.6(4)
C50 C51 H51 118.7
C52 C51 H51 118.7
C40 C52 C51 119.1(4)
C40 C52 H52 120.4
C51 C52 H52 120.4

loop_
_geom_bond_atom_site_label_1
_geom_bond_atom_site_label_2
_geom_bond_distance
C1 O3 1.193(5)
C1 O1 1.393(5)
C1 C2 1.481(6)
C2 C3 1.383(5)
C2 C9 1.384(5)
C3 C4 1.375(5)
C3 H3 0.95
C4 C7 1.380(5)
C4 C5 1.480(5)
C5 O6 1.188(4)
C5 O4 1.396(4)
C6 O5 1.188(4)
C6 O4 1.397(4)
C6 C7 1.474(5)
C7 C8 1.389(5)
C8 C9 1.385(5)
C8 H8 0.95
C9 C10 1.480(5)
C10 O2 1.186(4)
C10 O1 1.395(5)
C11 C19 1.390(5)
C11 C15 1.420(5)
C11 C12 1.475(5)
C12 C20 1.374(5)
C12 C13 1.411(5)
C13 C14 1.403(5)
C13 C23 1.405(5)
C14 C26 1.378(5)
C14 C15 1.466(5)
C15 C16 1.391(5)
C16 C17 1.388(5)
C16 H16 0.95
C17 C18 1.391(5)
C17 H17 0.95
C18 C19 1.381(5)
C18 H18 0.95
C19 H19 0.95
C20 C21 1.419(6)
C20 H20 0.95
C21 C22 1.368(5)
C21 H21 0.95
C22 C23 1.416(5)
C22 H22 0.95
C23 C24 1.407(5)
C24 C25 1.386(6)
C24 H24 0.95
C25 C26 1.417(6)
C25 H25 0.95
C26 H26 0.95
C27 O9 1.192(4)
C27 O7 1.397(4)
C27 C28 1.474(5)
C28 C29 1.384(5)
C28 C35 1.385(5)
C29 C30 1.385(5)
C29 H29 0.95
C30 C33 1.386(5)
C30 C31 1.479(5)
C31 O12 1.193(4)
C31 O10 1.396(5)
C32 O11 1.182(4)
C32 O10 1.400(5)
C32 C33 1.475(5)
C33 C34 1.376(5)
C34 C35 1.383(5)
C34 H34 0.95
C35 C36 1.485(5)
C36 O8 1.191(4)
C36 O7 1.380(5)
C37 C45 1.381(5)
C37 C41 1.421(5)
C37 C38 1.476(5)
C38 C46 1.368(5)
C38 C39 1.416(5)
C39 C49 1.386(5)
C39 C40 1.419(5)
C40 C52 1.365(5)
C40 C41 1.472(5)
C41 C42 1.385(5)
C42 C43 1.387(5)
C42 H42 0.95
C43 C44 1.384(5)
C43 H43 0.95
C44 C45 1.381(5)
C44 H44 0.95
C45 H45 0.95
C46 C47 1.422(6)
C46 H46 0.95
C47 C48 1.362(5)
C47 H47 0.95
C48 C49 1.424(5)
C48 H48 0.95
C49 C50 1.421(5)
C50 C51 1.374(5)
C50 H50 0.95
C51 C52 1.413(6)
C51 H51 0.95
C52 H52 0.95

loop_
_geom_hbond_atom_site_label_D
_geom_hbond_atom_site_label_H
_geom_hbond_atom_site_label_A
_geom_hbond_site_symmetry_A
_geom_hbond_distance_DH
_geom_hbond_distance_HA
_geom_hbond_distance_DA
_geom_hbond_angle_DHA
_geom_hbond_publ_flag
C8 H8 O2 4_654 0.95 2.67 3.373(5) 132 yes
C16 H16 O8 . 0.95 2.59 3.444(5) 150 yes
C17 H17 O3 1_544 0.95 2.65 3.576(5) 166 yes
C18 H18 O1 1_544 0.95 2.67 3.332(5) 127 yes
C22 H22 O4 1_556 0.95 2.59 3.481(5) 155 yes
C25 H25 O11 1_556 0.95 2.55 3.347(5) 142 yes
C29 H29 O12 2_765 0.95 2.71 3.370(5) 127 yes
C42 H42 O6 . 0.95 2.49 3.413(5) 165 yes
C43 H43 O11 1_556 0.95 2.58 3.293(5) 132 yes
C44 H44 O10 1_556 0.95 2.52 3.428(5) 160 yes
C45 H45 O12 2_765 0.95 2.57 3.429(5) 150 yes
C46 H46 O9 2_764 0.95 2.64 3.256(5) 123 yes
C48 H48 O9 1_564 0.95 2.55 3.473(5) 164 yes
C50 H50 O7 1_564 0.95 2.5 3.420(5) 164 yes
C52 H52 O6 . 0.95 2.62 3.525(5) 159 yes

loop_
_geom_torsion_atom_site_label_1
_geom_torsion_atom_site_label_2
_geom_torsion_atom_site_label_3
_geom_torsion_atom_site_label_4
_geom_torsion
O3 C1 C2 C3 -0.5(7)
O1 C1 C2 C3 179.7(3)
O3 C1 C2 C9 179.8(4)
O1 C1 C2 C9 0.0(4)
C9 C2 C3 C4 -0.7(5)
C1 C2 C3 C4 179.7(3)
C2 C3 C4 C7 0.2(5)
C2 C3 C4 C5 179.4(3)
C3 C4 C5 O6 1.8(7)
C7 C4 C5 O6 -178.9(4)
C3 C4 C5 O4 -179.0(3)
C7 C4 C5 O4 0.2(4)
C3 C4 C7 C8 0.2(5)
C5 C4 C7 C8 -179.1(3)
C3 C4 C7 C6 179.2(3)
C5 C4 C7 C6 -0.1(4)
O5 C6 C7 C4 179.2(4)
O4 C6 C7 C4 -0.1(4)
O5 C6 C7 C8 -1.9(7)
O4 C6 C7 C8 178.8(3)
C4 C7 C8 C9 -0.3(5)
C6 C7 C8 C9 -179.0(3)
C3 C2 C9 C8 0.7(5)
C1 C2 C9 C8 -179.6(3)
C3 C2 C9 C10 -179.0(3)
C1 C2 C9 C10 0.7(4)
C7 C8 C9 C2 -0.2(5)
C7 C8 C9 C10 179.4(3)
C2 C9 C10 O2 177.8(4)
C8 C9 C10 O2 -1.9(6)
C2 C9 C10 O1 -1.2(4)
C8 C9 C10 O1 179.2(3)
O3 C1 O1 C10 179.4(3)
C2 C1 O1 C10 -0.8(4)
O2 C10 O1 C1 -177.9(3)
C9 C10 O1 C1 1.2(4)
O6 C5 O4 C6 179.0(3)
C4 C5 O4 C6 -0.3(4)
O5 C6 O4 C5 -179.1(3)
C7 C6 O4 C5 0.2(4)
C19 C11 C12 C20 -3.0(6)
C15 C11 C12 C20 177.4(4)
C19 C11 C12 C13 178.7(3)
C15 C11 C12 C13 -0.8(4)
C20 C12 C13 C14 -178.2(3)
C11 C12 C13 C14 0.4(4)
C20 C12 C13 C23 0.4(5)
C11 C12 C13 C23 179.0(3)
C23 C13 C14 C26 1.5(5)
C12 C13 C14 C26 -179.9(3)
C23 C13 C14 C15 -178.4(3)
C12 C13 C14 C15 0.2(4)
C19 C11 C15 C16 1.1(5)
C12 C11 C15 C16 -179.3(3)
C19 C11 C15 C14 -178.7(3)
C12 C11 C15 C14 0.9(4)
C26 C14 C15 C16 -0.3(7)
C13 C14 C15 C16 179.6(4)
C26 C14 C15 C11 179.4(4)
C13 C14 C15 C11 -0.7(4)
C11 C15 C16 C17 -0.5(5)
C14 C15 C16 C17 179.2(3)
C15 C16 C17 C18 -0.3(5)
C16 C17 C18 C19 0.6(5)
C17 C18 C19 C11 0.1(5)
C15 C11 C19 C18 -0.9(5)
C12 C11 C19 C18 179.6(3)
C13 C12 C20 C21 0.0(5)
C11 C12 C20 C21 -178.1(3)
C12 C20 C21 C22 -0.4(5)
C20 C21 C22 C23 0.5(5)
C14 C13 C23 C24 -1.1(5)
C12 C13 C23 C24 -179.5(3)
C14 C13 C23 C22 178.1(3)
C12 C13 C23 C22 -0.3(5)
C21 C22 C23 C13 -0.2(5)
C21 C22 C23 C24 179.0(3)
C13 C23 C24 C25 0.7(5)
C22 C23 C24 C25 -178.5(3)
C23 C24 C25 C26 -0.7(6)
C13 C14 C26 C25 -1.4(5)
C15 C14 C26 C25 178.5(4)
C24 C25 C26 C14 1.1(6)
O9 C27 C28 C29 0.3(6)
O7 C27 C28 C29 -179.9(3)
O9 C27 C28 C35 -179.4(4)
O7 C27 C28 C35 0.4(4)
C35 C28 C29 C30 0.1(5)
C27 C28 C29 C30 -179.6(3)
C28 C29 C30 C33 1.0(5)
C28 C29 C30 C31 -179.5(3)
C29 C30 C31 O12 0.0(7)
C33 C30 C31 O12 179.5(4)
C29 C30 C31 O10 -179.5(3)
C33 C30 C31 O10 0.0(4)
C29 C30 C33 C34 -1.6(5)
C31 C30 C33 C34 178.8(3)
C29 C30 C33 C32 179.4(3)
C31 C30 C33 C32 -0.2(4)
O11 C32 C33 C34 2.4(7)
O10 C32 C33 C34 -178.6(3)
O11 C32 C33 C30 -178.7(4)
O10 C32 C33 C30 0.3(4)
C30 C33 C34 C35 1.0(5)
C32 C33 C34 C35 179.7(3)
C33 C34 C35 C28 0.2(5)
C33 C34 C35 C36 179.6(3)
C29 C28 C35 C34 -0.7(5)
C27 C28 C35 C34 179.0(3)
C29 C28 C35 C36 179.8(3)
C27 C28 C35 C36 -0.5(4)
C34 C35 C36 O8 2.1(7)
C28 C35 C36 O8 -178.4(4)
C34 C35 C36 O7 -179.1(3)
C28 C35 C36 O7 0.4(4)
O8 C36 O7 C27 178.7(3)
C35 C36 O7 C27 -0.2(4)
O9 C27 O7 C36 179.7(3)
C28 C27 O7 C36 -0.1(4)
O12 C31 O10 C32 -179.4(3)
C30 C31 O10 C32 0.2(4)
O11 C32 O10 C31 178.8(3)
C33 C32 O10 C31 -0.3(4)
C45 C37 C38 C46 0.3(7)
C41 C37 C38 C46 -179.6(4)
C45 C37 C38 C39 -179.9(3)
C41 C37 C38 C39 0.2(4)
C46 C38 C39 C49 -1.4(5)
C37 C38 C39 C49 178.8(3)
C46 C38 C39 C40 179.7(3)
C37 C38 C39 C40 -0.1(4)
C49 C39 C40 C52 -0.1(5)
C38 C39 C40 C52 178.8(3)
C49 C39 C40 C41 -178.9(3)
C38 C39 C40 C41 0.0(4)
C45 C37 C41 C42 -0.5(5)
C38 C37 C41 C42 179.5(3)
C45 C37 C41 C40 179.9(3)
C38 C37 C41 C40 -0.1(4)
C52 C40 C41 C42 2.1(7)
C39 C40 C41 C42 -179.5(3)
C52 C40 C41 C37 -178.3(4)
C39 C40 C41 C37 0.1(4)
C37 C41 C42 C43 0.7(5)
C40 C41 C42 C43 -179.8(3)
C41 C42 C43 C44 -0.3(5)
C42 C43 C44 C45 -0.4(5)
C41 C37 C45 C44 -0.2(5)
C38 C37 C45 C44 179.9(3)
C43 C44 C45 C37 0.6(5)
C39 C38 C46 C47 1.2(5)
C37 C38 C46 C47 -179.0(3)
C38 C46 C47 C48 -0.4(5)
C46 C47 C48 C49 -0.4(5)
C38 C39 C49 C50 -178.6(3)
C40 C39 C49 C50 0.2(5)
C38 C39 C49 C48 0.6(5)
C40 C39 C49 C48 179.4(3)
C47 C48 C49 C39 0.3(5)
C47 C48 C49 C50 179.4(3)
C39 C49 C50 C51 0.4(5)
C48 C49 C50 C51 -178.7(3)
C49 C50 C51 C52 -1.0(6)
C39 C40 C52 C51 -0.5(5)
C41 C40 C52 C51 177.8(4)
C50 C51 C52 C40 1.0(5)

_cod_database_fobs_code 2242722
